data_4021116
loop_
_publ_author_name
'Joaquin Montalt'
'Fr\'ed\'eric Linker'
'Fr\'ed\'eric Ratel'
'Michel Miesch'

_publ_section_title
;
 Synthesis of Bicyclo[4.n.1]alkanones
;
_journal_name_full 'Journal of Organic Chemistry'
_journal_page_first 6715
_journal_page_last 6721
_journal_paper_doi 10.1021/jo048923q
_journal_volume 69
_journal_year 2004
_chemical_formula_moiety 'C13 H20 O4'
_chemical_formula_sum 'C13 H20 O4'
_chemical_formula_weight 240.30
_space_group_IT_number 2
_space_group_name_Hall '-P 1'
_space_group_name_H-M_alt 'P -1'
_symmetry_cell_setting triclinic
_symmetry_space_group_name_Hall '-P 1'
_symmetry_space_group_name_H-M 'P -1'
_cell_angle_alpha 81.154(5)
_cell_angle_beta 85.562(5)
_cell_angle_gamma 67.839(5)
_cell_formula_units_Z 2
_cell_length_a 7.3076(4)
_cell_length_b 8.6592(5)
_cell_length_c 11.541(1)
_cell_measurement_temperature 294
_cell_volume 668.14(8)
_diffrn_ambient_temperature 294
_exptl_crystal_density_diffrn 1.19
_cod_database_code 4021116

loop_
_symmetry_equiv_pos_as_xyz
x,y,z
-x,-y,-z

loop_
_atom_site_label
_atom_site_fract_x
_atom_site_fract_y
_atom_site_fract_z
_atom_site_U_iso_or_equiv
_atom_site_adp_type
_atom_site_calc_flag
_atom_site_calc_attached_atom
_atom_site_type_symbol
C1 0.8762(6) 0.0780(6) 0.8392(4) 0.048(3) Uani ? ? C
C2 0.8878(6) 0.0692(5) 0.7063(4) 0.042(2) Uani ? ? C
C3 0.7082(7) 0.0388(6) 0.6673(5) 0.063(3) Uani ? ? C
C4 0.5097(6) 0.1447(7) 0.7188(5) 0.080(3) Uani ? ? C
C5 0.5117(6) 0.1224(7) 0.8528(5) 0.077(3) Uani ? ? C
C6 0.6734(6) 0.1719(6) 0.8915(4) 0.057(3) Uani ? ? C
O1 1.0185(4) 0.1423(4) 0.8619(2) 0.052(2) Uani ? ? O
O2 0.9384(4) -0.0969(4) 0.8887(3) 0.054(2) Uani ? ? O
C7 1.0865(7) -0.1957(6) 0.8144(5) 0.062(3) Uani ? ? C
C8 1.0721(7) -0.0828(6) 0.6963(4) 0.059(3) Uani ? ? C
C9 0.9097(6) 0.2210(6) 0.6333(4) 0.046(3) Uani ? ? C
O3 1.0401(4) 0.2221(4) 0.5662(3) 0.070(2) Uani ? ? O
O4 0.7573(4) 0.3636(4) 0.6515(3) 0.055(2) Uani ? ? O
C10 0.7589(7) 0.5193(6) 0.5833(5) 0.069(3) Uani ? ? C
C11 0.5713(7) 0.6594(7) 0.6129(5) 0.075(4) Uani ? ? C
C12 1.066(1) -0.3554(8) 0.8092(6) 0.103(5) Uani ? ? C
C13 0.957(1) -0.4142(9) 0.8578(7) 0.163(6) Uani ? ? C
H01 1.0072 0.1639 0.9586 0.0532 Uiso ? ? H
H1 0.7283 -0.0765 0.6903 0.0788 Uiso calc C3 H
H2 0.7020 0.0634 0.5843 0.0788 Uiso calc C3 H
H3 0.4099 0.1114 0.6952 0.0983 Uiso calc C4 H
H4 0.4813 0.2599 0.6897 0.0983 Uiso calc C4 H
H5 0.5360 0.0081 0.8827 0.1022 Uiso calc C5 H
H6 0.3874 0.1919 0.8819 0.1022 Uiso calc C5 H
H7 0.6401 0.2892 0.8679 0.0771 Uiso calc C6 H
H8 0.6804 0.1486 0.9745 0.0771 Uiso calc C6 H
H9 1.2162 -0.2294 0.8432 0.0858 Uiso calc C7 H
H10 1.1843 -0.0516 0.6831 0.0786 Uiso calc C8 H
H11 1.0626 -0.1392 0.6339 0.0786 Uiso calc C8 H
H12 0.7644 0.5108 0.5019 0.0870 Uiso calc C10 H
H13 0.8702 0.5407 0.6029 0.0870 Uiso calc C10 H
H14 0.5685 0.7628 0.5695 0.1063 Uiso calc C11 H
H15 0.4607 0.6369 0.5934 0.1063 Uiso calc C11 H
H16 0.5665 0.6668 0.6944 0.1063 Uiso calc C11 H
H17 1.1582 -0.4235 0.7574 0.1484 Uiso calc C12 H
H18 0.9643 -0.5218 0.8438 0.2599 Uiso calc C13 H
H19 0.8600 -0.3544 0.9112 0.2599 Uiso calc C13 H

loop_
_atom_site_aniso_label
_atom_site_aniso_U_11
_atom_site_aniso_U_22
_atom_site_aniso_U_33
_atom_site_aniso_U_12
_atom_site_aniso_U_13
_atom_site_aniso_U_23
_atom_site_aniso_type_symbol
C1 0.061(2) 0.053(3) 0.034(3) -0.032(2) -0.009(2) 0.008(2) C
C2 0.048(2) 0.042(2) 0.037(3) -0.018(2) 0.000(2) -0.005(2) C
C3 0.080(2) 0.067(3) 0.046(3) -0.043(2) -0.016(2) 0.007(3) C
C4 0.069(2) 0.102(3) 0.073(4) -0.059(2) -0.022(2) 0.020(3) C
C5 0.064(2) 0.122(4) 0.059(4) -0.053(2) -0.006(2) 0.012(3) C
C6 0.059(2) 0.085(3) 0.037(3) -0.035(2) 0.004(2) 0.003(3) C
O1 0.059(1) 0.059(2) 0.040(2) -0.036(1) -0.006(1) -0.005(1) O
O2 0.080(2) 0.048(2) 0.040(2) -0.027(1) -0.009(1) 0.004(2) O
C7 0.087(3) 0.044(3) 0.061(4) -0.017(2) -0.010(3) -0.006(3) C
C8 0.090(3) 0.055(3) 0.042(3) -0.033(2) -0.005(2) -0.004(2) C
C9 0.049(2) 0.041(2) 0.048(3) -0.014(2) -0.003(2) -0.005(2) C
O3 0.073(2) 0.071(2) 0.065(2) -0.032(2) 0.024(2) -0.002(2) O
O4 0.061(2) 0.053(2) 0.052(2) -0.029(1) -0.001(2) 0.012(2) O
C10 0.076(3) 0.067(3) 0.064(4) -0.037(2) -0.010(3) 0.006(3) C
C11 0.073(3) 0.056(4) 0.104(5) -0.010(3) -0.013(3) -0.006(3) C
C12 0.207(6) 0.075(4) 0.070(5) -0.071(3) -0.012(4) 0.017(3) C
C13 0.45(1) 0.124(5) 0.078(5) -0.167(5) -0.065(6) 0.027(4) C

loop_
_geom_bond_atom_site_label_1
_geom_bond_atom_site_label_2
_geom_bond_distance
_geom_bond_site_symmetry_1
_geom_bond_site_symmetry_2
_geom_bond_publ_flag
C1 C2 1.541(7) . . ?
C1 C6 1.525(7) . . ?
C1 O1 1.409(6) . . ?
C1 O2 1.443(6) . . ?
C2 C3 1.544(7) . . ?
C2 C8 1.499(7) . . ?
C2 C9 1.503(8) . . ?
C3 C4 1.526(8) . . ?
C4 C5 1.530(8) . . ?
C5 C6 1.518(7) . . ?
O1 H01 1.1510 . . ?
O2 C7 1.422(7) . . ?
C7 C8 1.536(8) . . ?
C7 C12 1.46(1) . . ?
C9 O3 1.182(6) . . ?
C9 O4 1.347(6) . . ?
O4 C10 1.457(7) . . ?
C10 C11 1.506(8) . . ?
C12 C13 1.17(1) . . ?
